data_2217638
loop_
_publ_author_name
' Yunus, Uzma'
'Tahir, Mohammad Kalim'
'Bhatti, Moazzam Hussain'
'Yousaf, Naveeda'
'Helliwell, Madeleine'

_publ_section_title 2-(4-Amino-5-thioxo-4,5-dihydro-1<i>H</i>-1,2,4-triazol-3-ylmethyl)isoindoline-1,3-dione
_journal_coeditor_code RN2038
_journal_issue 2
_journal_name_full 'Acta Crystallographica Section E'
_journal_page_first o476
_journal_page_last o477
_journal_paper_doi 10.1107/S1600536808001189
_journal_volume 64
_journal_year 2008
_chemical_formula_iupac 'C11 H9 N5 O2 S'
_chemical_formula_moiety 'C11 H9 N5 O2 S'
_chemical_formula_sum 'C11 H9 N5 O2 S'
_chemical_formula_weight 275.29
_chemical_name_systematic
;
2-(4-Amino-5-thioxo-4,5-dihydro-1<i>H</i>-1,2,4-triazol-3-
ylmethyl)isoindoline-1,3-dione
;
_space_group_IT_number 33
_symmetry_cell_setting orthorhombic
_symmetry_space_group_name_Hall 'P 2c -2n'
_symmetry_space_group_name_H-M 'P n a 21'
_atom_sites_solution_hydrogens geom
_atom_sites_solution_primary direct
_atom_sites_solution_secondary difmap
_cell_angle_alpha 90.00
_cell_angle_beta 90.00
_cell_angle_gamma 90.00
_cell_formula_units_Z 4
_cell_length_a 5.1961(11)
_cell_length_b 19.952(4)
_cell_length_c 11.336(3)
_cell_measurement_reflns_used 934
_cell_measurement_temperature 100(2)
_cell_measurement_theta_max 26.36
_cell_measurement_theta_min 3.59
_cell_volume 1175.2(5)
_computing_cell_refinement 'SMART (Bruker, 2001)'
_computing_data_collection 'SMART (Bruker, 2001)'
_computing_data_reduction 'SAINT (Bruker, 2002)'
_computing_molecular_graphics 'SHELXTL (Version 6.12; Sheldrick, 2008)'
_computing_publication_material 'SHELXTL (Version 6.12; Sheldrick, 2008) and PLATON (Spek, 2003)'
_computing_structure_refinement 'SHELXL97 (Sheldrick, 2008)'
_computing_structure_solution 'SHELXS97 (Sheldrick, 2008)'
_diffrn_ambient_temperature 100(2)
_diffrn_measured_fraction_theta_full 1.000
_diffrn_measured_fraction_theta_max 1.000
_diffrn_measurement_device_type 'Bruker SMART CCD area-detector'
_diffrn_measurement_method '\f and \w'
_diffrn_radiation_monochromator graphite
_diffrn_radiation_source 'fine-focus sealed tube'
_diffrn_radiation_type MoK\a
_diffrn_radiation_wavelength 0.71073
_diffrn_reflns_av_R_equivalents 0.0232
_diffrn_reflns_av_sigmaI/netI 0.0288
_diffrn_reflns_limit_h_max 6
_diffrn_reflns_limit_h_min -6
_diffrn_reflns_limit_k_max 17
_diffrn_reflns_limit_k_min -24
_diffrn_reflns_limit_l_max 13
_diffrn_reflns_limit_l_min -14
_diffrn_reflns_number 6288
_diffrn_reflns_theta_full 26.36
_diffrn_reflns_theta_max 26.36
_diffrn_reflns_theta_min 2.04
_exptl_absorpt_coefficient_mu 0.282
_exptl_absorpt_correction_T_max 0.9458
_exptl_absorpt_correction_T_min 0.8493
_exptl_absorpt_correction_type multi-scan
_exptl_absorpt_process_details '(SADABS; Bruker 2001)'
_exptl_crystal_colour colourless
_exptl_crystal_density_diffrn 1.556
_exptl_crystal_density_method 'not measured'
_exptl_crystal_description plate
_exptl_crystal_F_000 568
_exptl_crystal_size_max 0.60
_exptl_crystal_size_mid 0.20
_exptl_crystal_size_min 0.20
_refine_diff_density_max 0.304
_refine_diff_density_min -0.157
_refine_ls_abs_structure_details 'Flack (1983), 1091 Friedel pairs'
_refine_ls_abs_structure_Flack -0.04(6)
_refine_ls_extinction_method none
_refine_ls_goodness_of_fit_ref 1.039
_refine_ls_hydrogen_treatment mixed
_refine_ls_matrix_type full
_refine_ls_number_parameters 184
_refine_ls_number_reflns 2361
_refine_ls_number_restraints 1
_refine_ls_restrained_S_all 1.039
_refine_ls_R_factor_all 0.0296
_refine_ls_R_factor_gt 0.0280
_refine_ls_shift/su_max 0.001
_refine_ls_shift/su_mean 0.000
_refine_ls_structure_factor_coef Fsqd
_refine_ls_weighting_details 'calc w=1/[\s^2^(Fo^2^)+(0.0413P)^2^+0.1704P] where P=(Fo^2^+2Fc^2^)/3'
_refine_ls_weighting_scheme calc
_refine_ls_wR_factor_gt 0.0682
_refine_ls_wR_factor_ref 0.0691
_reflns_number_gt 2281
_reflns_number_total 2361
_reflns_threshold_expression I>2\s(I)
_cod_data_source_file rn2038.cif
_cod_data_source_block I
_cod_depositor_comments
;
The following automatic conversions were performed:
'_symmetry_cell_setting' value 'Orthorhombic' changed to 'orthorhombic'
according to '/home/saulius/struct/CIF-dictionaries/cif_core.dic'
dictionary named 'cif_core.dic' version 2.4.1 from 2010-06-29.

Automatic conversion script
Id: cif_fix_enum 1527 2010-12-29 10:47:43Z saulius 

The following automatic conversions were performed:

'_symmetry_cell_setting' value 'Orthorhombic' changed to
'orthorhombic' according to
/home/saulius/struct/CIF-dictionaries/cif_core.dic dictionary named
'cif_core.dic' version 2.4.1 from 2010-06-29.

Automatic conversion script
Id: cif_fix_values 1715 2011-07-08 13:25:40Z adriana 
;
_cod_original_cell_volume 1175.2(4)
_cod_original_sg_symbol_Hall P2c-2n
_cod_database_code 2217638
_cod_database_fobs_code 2217638

loop_
_symmetry_equiv_pos_as_xyz
'x, y, z'
'-x, -y, z+1/2'
'x+1/2, -y+1/2, z'
'-x+1/2, y+1/2, z+1/2'

loop_
_atom_site_type_symbol
_atom_site_label
_atom_site_fract_x
_atom_site_fract_y
_atom_site_fract_z
_atom_site_U_iso_or_equiv
_atom_site_adp_type
_atom_site_calc_flag
_atom_site_refinement_flags
_atom_site_occupancy
S S1 -0.14861(8) 0.68164(2) 0.30015(4) 0.01625(11) Uani d . 1
O O1 0.1683(2) 0.52047(6) 0.66973(11) 0.0180(3) Uani d . 1
O O2 0.8375(3) 0.66831(7) 0.68855(12) 0.0214(3) Uani d . 1
N N1 0.5265(3) 0.58747(7) 0.65527(13) 0.0147(3) Uani d . 1
N N2 0.2503(3) 0.63673(7) 0.43781(13) 0.0130(3) Uani d . 1
N N3 0.1312(3) 0.56622(7) 0.30883(15) 0.0158(3) Uani d . 1
H H3N 0.051(5) 0.5428(11) 0.259(2) 0.025(6) Uiso d . 1
N N4 0.3250(3) 0.53474(8) 0.37168(15) 0.0166(3) Uani d . 1
N N5 0.2864(3) 0.69419(8) 0.50736(16) 0.0154(3) Uani d . 1
H H5M 0.141(4) 0.6996(11) 0.553(2) 0.018(6) Uiso d . 1
H H5N 0.297(4) 0.7244(11) 0.4569(19) 0.012(5) Uiso d . 1
C C1 0.3120(3) 0.56238(9) 0.71243(16) 0.0150(4) Uani d . 1
C C2 0.3011(4) 0.59671(9) 0.82861(14) 0.0152(4) Uani d . 1
C C3 0.1294(4) 0.59041(10) 0.92077(16) 0.0182(4) Uani d . 1
H H3 -0.0128 0.5606 0.9163 0.022 Uiso calc R 1
C C4 0.1732(4) 0.62951(10) 1.02058(17) 0.0214(4) Uani d . 1
H H4 0.0574 0.6265 1.0852 0.026 Uiso calc R 1
C C5 0.3824(4) 0.67281(10) 1.02788(19) 0.0230(5) Uani d . 1
H H5 0.4097 0.6980 1.0979 0.028 Uiso calc R 1
C C6 0.5528(4) 0.67960(9) 0.93312(18) 0.0211(4) Uani d . 1
H H6 0.6953 0.7093 0.9370 0.025 Uiso calc R 1
C C7 0.5063(4) 0.64151(9) 0.83394(16) 0.0165(4) Uani d . 1
C C8 0.6511(3) 0.63748(9) 0.72124(18) 0.0176(4) Uani d . 1
C C9 0.6033(3) 0.56940(10) 0.53675(16) 0.0154(4) Uani d . 1
H H9A 0.6560 0.5217 0.5358 0.018 Uiso calc R 1
H H9B 0.7544 0.5967 0.5138 0.018 Uiso calc R 1
C C10 0.3944(3) 0.57960(9) 0.44821(17) 0.0147(4) Uani d . 1
C C11 0.0778(4) 0.62815(9) 0.34723(15) 0.0138(4) Uani d . 1

loop_
_atom_site_aniso_label
_atom_site_aniso_U_11
_atom_site_aniso_U_22
_atom_site_aniso_U_33
_atom_site_aniso_U_12
_atom_site_aniso_U_13
_atom_site_aniso_U_23
S1 0.0147(2) 0.0187(2) 0.0154(2) 0.00169(17) -0.0019(2) -0.0004(2)
O1 0.0184(7) 0.0189(6) 0.0168(7) -0.0046(5) 0.0012(5) 0.0002(5)
O2 0.0170(7) 0.0237(7) 0.0234(8) -0.0047(6) -0.0012(6) 0.0008(6)
N1 0.0137(8) 0.0169(7) 0.0135(8) -0.0017(6) -0.0014(6) 0.0016(6)
N2 0.0128(7) 0.0125(7) 0.0136(7) -0.0016(6) 0.0011(6) -0.0007(6)
N3 0.0188(7) 0.0143(7) 0.0142(8) -0.0003(6) -0.0030(7) -0.0020(7)
N4 0.0180(8) 0.0166(7) 0.0153(8) -0.0001(6) -0.0003(6) 0.0009(6)
N5 0.0194(8) 0.0115(7) 0.0153(8) -0.0002(6) 0.0011(7) -0.0010(6)
C1 0.0143(9) 0.0160(9) 0.0147(9) 0.0023(7) -0.0003(7) 0.0046(7)
C2 0.0174(9) 0.0145(8) 0.0137(9) 0.0034(7) -0.0024(7) 0.0011(7)
C3 0.0185(9) 0.0198(10) 0.0162(10) 0.0043(8) 0.0013(7) 0.0038(8)
C4 0.0258(10) 0.0256(11) 0.0130(10) 0.0101(8) 0.0028(8) 0.0034(8)
C5 0.0283(12) 0.0221(11) 0.0187(11) 0.0083(8) -0.0055(8) -0.0035(8)
C6 0.0217(10) 0.0178(10) 0.0238(11) 0.0035(8) -0.0058(9) -0.0047(8)
C7 0.0146(9) 0.0158(9) 0.0192(9) 0.0025(7) -0.0044(7) 0.0024(7)
C8 0.0156(9) 0.0163(9) 0.0209(10) 0.0009(7) -0.0049(8) 0.0007(7)
C9 0.0137(9) 0.0179(10) 0.0147(9) 0.0006(7) 0.0030(7) 0.0015(7)
C10 0.0158(9) 0.0136(9) 0.0148(9) -0.0017(7) 0.0042(7) 0.0015(7)
C11 0.0141(8) 0.0149(9) 0.0123(8) -0.0039(7) 0.0026(7) 0.0009(7)

loop_
_atom_type_symbol
_atom_type_description
_atom_type_scat_dispersion_real
_atom_type_scat_dispersion_imag
_atom_type_scat_source
C C 0.0033 0.0016 'International Tables Vol C Tables 4.2.6.8 and 6.1.1.4'
H H 0.0000 0.0000 'International Tables Vol C Tables 4.2.6.8 and 6.1.1.4'
N N 0.0061 0.0033 'International Tables Vol C Tables 4.2.6.8 and 6.1.1.4'
O O 0.0106 0.0060 'International Tables Vol C Tables 4.2.6.8 and 6.1.1.4'
S S 0.1246 0.1234 'International Tables Vol C Tables 4.2.6.8 and 6.1.1.4'

loop_
_geom_angle_atom_site_label_1
_geom_angle_atom_site_label_2
_geom_angle_atom_site_label_3
_geom_angle
C1 N1 C8 112.26(15)
C1 N1 C9 124.53(16)
C8 N1 C9 122.97(16)
C10 N2 C11 108.51(15)
C10 N2 N5 123.96(16)
C11 N2 N5 127.49(15)
C11 N3 N4 113.71(16)
C11 N3 H3N 128.9(17)
N4 N3 H3N 116.8(16)
C10 N4 N3 103.49(15)
N2 N5 H5M 107.6(14)
N2 N5 H5N 102.3(14)
H5M N5 H5N 111(2)
O1 C1 N1 123.71(17)
O1 C1 C2 130.07(17)
N1 C1 C2 106.21(15)
C3 C2 C7 121.38(17)
C3 C2 C1 130.85(18)
C7 C2 C1 107.77(15)
C2 C3 C4 117.30(18)
C2 C3 H3 121.4
C4 C3 H3 121.4
C5 C4 C3 121.58(18)
C5 C4 H4 119.2
C3 C4 H4 119.2
C4 C5 C6 120.62(18)
C4 C5 H5 119.7
C6 C5 H5 119.7
C7 C6 C5 117.51(19)
C7 C6 H6 121.2
C5 C6 H6 121.2
C6 C7 C2 121.57(18)
C6 C7 C8 130.00(18)
C2 C7 C8 108.41(15)
O2 C8 N1 124.66(19)
O2 C8 C7 130.08(18)
N1 C8 C7 105.26(15)
N1 C9 C10 112.97(14)
N1 C9 H9A 109.0
C10 C9 H9A 109.0
N1 C9 H9B 109.0
C10 C9 H9B 109.0
H9A C9 H9B 107.8
N4 C10 N2 111.40(16)
N4 C10 C9 123.90(16)
N2 C10 C9 124.69(16)
N3 C11 N2 102.87(15)
N3 C11 S1 129.02(15)
N2 C11 S1 128.09(14)

loop_
_geom_bond_atom_site_label_1
_geom_bond_atom_site_label_2
_geom_bond_distance
S1 C11 1.6758(19)
O1 C1 1.221(2)
O2 C8 1.206(2)
N1 C1 1.383(2)
N1 C8 1.405(2)
N1 C9 1.447(2)
N2 C10 1.369(2)
N2 C11 1.374(2)
N2 N5 1.404(2)
N3 C11 1.339(2)
N3 N4 1.384(2)
N3 H3N 0.84(2)
N4 C10 1.297(2)
N5 H5M 0.92(2)
N5 H5N 0.83(2)
C1 C2 1.486(2)
C2 C3 1.379(3)
C2 C7 1.393(3)
C3 C4 1.393(3)
C3 H3 0.9500
C4 C5 1.391(3)
C4 H4 0.9500
C5 C6 1.399(3)
C5 H5 0.9500
C6 C7 1.378(3)
C6 H6 0.9500
C7 C8 1.485(3)
C9 C10 1.492(3)
C9 H9A 0.9900
C9 H9B 0.9900

loop_
_geom_hbond_atom_site_label_D
_geom_hbond_atom_site_label_H
_geom_hbond_atom_site_label_A
_geom_hbond_site_symmetry_A
_geom_hbond_distance_DH
_geom_hbond_distance_HA
_geom_hbond_distance_DA
_geom_hbond_angle_DHA
N5 H5M O2 1_455 0.92(2) 2.29(2) 3.151(2) 155.6(19)
N5 H5N S1 3_565 0.83(2) 2.60(2) 3.430(2) 177.4(18)
N3 H3N O1 2_564 0.84(2) 1.98(2) 2.811(2) 169(2)

loop_
_geom_torsion_atom_site_label_1
_geom_torsion_atom_site_label_2
_geom_torsion_atom_site_label_3
_geom_torsion_atom_site_label_4
_geom_torsion
C11 N3 N4 C10 -1.5(2)
C8 N1 C1 O1 176.97(17)
C9 N1 C1 O1 2.3(3)
C8 N1 C1 C2 -2.7(2)
C9 N1 C1 C2 -177.36(16)
O1 C1 C2 C3 1.0(3)
N1 C1 C2 C3 -179.35(18)
O1 C1 C2 C7 -178.46(18)
N1 C1 C2 C7 1.21(19)
C7 C2 C3 C4 -1.5(3)
C1 C2 C3 C4 179.12(19)
C2 C3 C4 C5 -0.5(3)
C3 C4 C5 C6 1.6(3)
C4 C5 C6 C7 -0.6(3)
C5 C6 C7 C2 -1.4(3)
C5 C6 C7 C8 -179.66(18)
C3 C2 C7 C6 2.6(3)
C1 C2 C7 C6 -177.94(17)
C3 C2 C7 C8 -178.88(17)
C1 C2 C7 C8 0.62(19)
C1 N1 C8 O2 -177.62(17)
C9 N1 C8 O2 -2.9(3)
C1 N1 C8 C7 3.1(2)
C9 N1 C8 C7 177.81(15)
C6 C7 C8 O2 -3.0(3)
C2 C7 C8 O2 178.56(19)
C6 C7 C8 N1 176.21(18)
C2 C7 C8 N1 -2.19(19)
C1 N1 C9 C10 54.3(2)
C8 N1 C9 C10 -119.80(18)
N3 N4 C10 N2 1.3(2)
N3 N4 C10 C9 -179.32(16)
C11 N2 C10 N4 -0.7(2)
N5 N2 C10 N4 -178.54(16)
C11 N2 C10 C9 179.92(16)
N5 N2 C10 C9 2.0(3)
N1 C9 C10 N4 -130.71(18)
N1 C9 C10 N2 48.6(2)
N4 N3 C11 N2 1.11(19)
N4 N3 C11 S1 -177.21(14)
C10 N2 C11 N3 -0.28(19)
N5 N2 C11 N3 177.50(17)
C10 N2 C11 S1 178.06(14)
N5 N2 C11 S1 -4.2(3)

loop_
_cod_related_entry_id
_cod_related_entry_database
_cod_related_entry_code
1 ChemSpider 21119219
